data_4078043
loop_
_publ_author_name
'Roa, Ari\'an E.'
'Salazar, Ver\'onica'
'L\'opez-Serrano, Joaqu\?\'in'
'O\~nate, Enrique'
'Alvarado-Rodr\?\'iguez, Jos\'e G.'
'Paneque, Margarita'
'Poveda, Manuel L.'

_publ_section_title
;
 Coupling of Aromatic Aldehydes with CO2Me-Substituted TpMe2Ir(III)
 Metallacyclopentadienes
;
_journal_issue 8
_journal_name_full Organometallics
_journal_page_first 3185
_journal_paper_doi 10.1021/om3000554
_journal_volume 31
_journal_year 2012
_chemical_formula_moiety 'C35 H40 B Ir N6 O6, O0.5 C2 H5'
_chemical_formula_sum 'C37 H45 B Ir N6 O6.5'
_chemical_formula_weight 880.80
_chemical_name_systematic
; 
 ? 
;
_space_group_IT_number 14
_symmetry_cell_setting monoclinic
_symmetry_space_group_name_Hall '-P 2yn'
_symmetry_space_group_name_H-M 'P 1 21/n 1'
_atom_sites_solution_hydrogens geom
_atom_sites_solution_primary direct
_atom_sites_solution_secondary difmap
_audit_creation_method SHELXL-97
_cell_angle_alpha 90.00
_cell_angle_beta 115.4760(10)
_cell_angle_gamma 90.00
_cell_formula_units_Z 8
_cell_length_a 19.2080(9)
_cell_length_b 20.8774(10)
_cell_length_c 22.3156(11)
_cell_measurement_reflns_used 9846
_cell_measurement_temperature 100(2)
_cell_measurement_theta_max 28
_cell_measurement_theta_min 2
_cell_volume 8078.7(7)
_computing_cell_refinement 'SAINT+ v. 7.56a (Bruker AXS, 2008)'
_computing_data_collection 'apex2 v. 7.0 (Bruker AXS, 2009)'
_computing_data_reduction 'SAINT+ v. 7.56a (Bruker AXS, 2008)'
_computing_molecular_graphics 'XP, SHELXTL v. 6.14 (Bruker, 2000)'
_computing_publication_material 'XCIF, SHELXTL v. 6.14 (Bruker, 2000)'
_computing_structure_refinement 'SHELXL-97 (Sheldrick, 1997)'
_computing_structure_solution 'SHELXS-97 (Sheldrick, 1990)'
_diffrn_ambient_temperature 100(2)
_diffrn_detector_area_resol_mean 8.33
_diffrn_measured_fraction_theta_full 0.999
_diffrn_measured_fraction_theta_max 0.927
_diffrn_measurement_device_type 'Bruker APEX II DUO system'
_diffrn_measurement_method '\w rotations with narrow frames'
_diffrn_radiation_monochromator graphite
_diffrn_radiation_source 'fine-focus sealed tube'
_diffrn_radiation_type MoK\a
_diffrn_radiation_wavelength 0.71073
_diffrn_reflns_av_R_equivalents 0.0456
_diffrn_reflns_av_sigmaI/netI 0.0434
_diffrn_reflns_limit_h_max 25
_diffrn_reflns_limit_h_min -26
_diffrn_reflns_limit_k_max 28
_diffrn_reflns_limit_k_min -27
_diffrn_reflns_limit_l_max 30
_diffrn_reflns_limit_l_min -28
_diffrn_reflns_number 87963
_diffrn_reflns_theta_full 27.50
_diffrn_reflns_theta_max 29.59
_diffrn_reflns_theta_min 1.40
_diffrn_standards_decay_% 0
_exptl_absorpt_coefficient_mu 3.356
_exptl_absorpt_correction_T_max 0.862
_exptl_absorpt_correction_T_min 0.740
_exptl_absorpt_correction_type multi-scan
_exptl_absorpt_process_details
;
Absorption correction performed with SADABS program. This is based on the
method of Blessing: Blessing, R. H., Acta Crystallogr., Sect. A 1995, 51, 33.

SADABS: Area-Detector Absorption Correction. Bruker-AXS 
within SAINT+ package, v. 6.1 (2000).
;
_exptl_crystal_colour orange
_exptl_crystal_density_diffrn 1.448
_exptl_crystal_density_method 'not measured'
_exptl_crystal_description 'irregular block'
_exptl_crystal_F_000 3544
_exptl_crystal_size_max 0.15
_exptl_crystal_size_mid 0.14
_exptl_crystal_size_min 0.11
_refine_diff_density_max 5.522
_refine_diff_density_min -2.987
_refine_diff_density_rms 0.160
_refine_ls_extinction_method none
_refine_ls_goodness_of_fit_ref 1.036
_refine_ls_hydrogen_treatment mixed
_refine_ls_matrix_type full
_refine_ls_number_parameters 947
_refine_ls_number_reflns 21028
_refine_ls_number_restraints 7
_refine_ls_restrained_S_all 1.036
_refine_ls_R_factor_all 0.0691
_refine_ls_R_factor_gt 0.0508
_refine_ls_shift/su_max 0.018
_refine_ls_shift/su_mean 0.000
_refine_ls_structure_factor_coef Fsqd
_refine_ls_weighting_details 'calc w=1/[\s^2^(Fo^2^)+(0.0658P)^2^+38.7000P] where P=(Fo^2^+2Fc^2^)/3'
_refine_ls_weighting_scheme calc
_refine_ls_wR_factor_gt 0.1301
_refine_ls_wR_factor_ref 0.1390
_reflns_number_gt 16588
_reflns_number_total 21028
_reflns_threshold_expression >2sigma(I)
_cod_data_source_file om3000554_si_002.cif
_cod_data_source_block enriquen1
_cod_original_sg_symbol_H-M 'P 21/n'
_cod_original_formula_sum 'C37 H45 B Ir N6 O6.50'
_cod_database_code 4078043

loop_
_symmetry_equiv_pos_as_xyz
'x, y, z'
'-x+1/2, y+1/2, -z+1/2'
'-x, -y, -z'
'x-1/2, -y-1/2, z-1/2'

loop_
_atom_site_label
_atom_site_type_symbol
_atom_site_fract_x
_atom_site_fract_y
_atom_site_fract_z
_atom_site_U_iso_or_equiv
_atom_site_adp_type
_atom_site_occupancy
_atom_site_symmetry_multiplicity
_atom_site_calc_flag
_atom_site_refinement_flags
Ir1 Ir 0.407076(12) 0.675131(10) 0.233489(10) 0.02552(6) Uani 1 1 d .
Ir51 Ir 0.059993(12) 0.721634(11) 0.404022(11) 0.02769(6) Uani 1 1 d .
N1 N 0.3502(3) 0.7605(2) 0.2465(3) 0.0325(11) Uani 1 1 d .
N2 N 0.3408(3) 0.8107(2) 0.2038(3) 0.0342(11) Uani 1 1 d .
N3 N 0.3363(3) 0.6883(2) 0.1278(2) 0.0300(10) Uani 1 1 d .
N4 N 0.3333(3) 0.7498(2) 0.1040(2) 0.0321(11) Uani 1 1 d .
N5 N 0.4858(3) 0.7380(2) 0.2200(3) 0.0326(11) Uani 1 1 d .
N6 N 0.4592(3) 0.7951(2) 0.1865(3) 0.0343(11) Uani 1 1 d .
N51 N 0.1084(3) 0.7508(3) 0.5068(2) 0.0317(10) Uani 1 1 d .
N52 N 0.1821(3) 0.7739(3) 0.5334(3) 0.0339(11) Uani 1 1 d .
N53 N 0.1716(3) 0.6781(2) 0.4254(2) 0.0311(10) Uani 1 1 d .
N54 N 0.2358(3) 0.7120(3) 0.4667(2) 0.0325(11) Uani 1 1 d .
N55 N 0.1074(3) 0.8079(2) 0.3884(3) 0.0314(10) Uani 1 1 d .
N56 N 0.1827(3) 0.8221(2) 0.4308(3) 0.0358(11) Uani 1 1 d .
O1 O 0.4584(2) 0.54957(19) 0.26793(19) 0.0304(8) Uani 1 1 d .
O2 O 0.6084(3) 0.5179(2) 0.0733(2) 0.0425(11) Uani 1 1 d .
O3 O 0.2905(2) 0.50852(19) 0.2109(2) 0.0358(9) Uani 1 1 d .
O4 O 0.2172(2) 0.5962(2) 0.1941(2) 0.0412(11) Uani 1 1 d .
O5 O 0.3674(3) 0.5066(2) 0.3708(2) 0.0480(12) Uani 1 1 d .
O6 O 0.4417(3) 0.4554(2) 0.3304(2) 0.0450(11) Uani 1 1 d .
O51 O -0.0561(2) 0.6601(2) 0.29581(19) 0.0320(9) Uani 1 1 d .
O52 O 0.0917(3) 0.7129(3) 0.1017(2) 0.0473(13) Uani 1 1 d .
O53 O -0.0042(3) 0.5369(2) 0.3807(3) 0.0607(15) Uani 1 1 d .
O54 O 0.0786(4) 0.5678(3) 0.4834(3) 0.0647(16) Uani 1 1 d .
O55 O -0.1640(3) 0.5922(3) 0.3764(3) 0.0595(15) Uani 1 1 d .
O56 O -0.1722(3) 0.5870(2) 0.2727(2) 0.0493(12) Uani 1 1 d .
B1 B 0.3713(4) 0.8063(3) 0.1505(4) 0.0353(15) Uani 1 1 d .
H1 H 0.3604 0.8470 0.1245 0.042 Uiso 1 1 calc R
B51 B 0.2275(4) 0.7796(4) 0.4907(4) 0.0347(15) Uani 1 1 d .
H51 H 0.2796 0.7983 0.5177 0.042 Uiso 1 1 calc R
C1 C 0.4564(3) 0.5971(3) 0.2274(3) 0.0255(11) Uani 1 1 d .
C2 C 0.4950(3) 0.5774(3) 0.1859(3) 0.0246(10) Uani 1 1 d .
C3 C 0.5402(3) 0.5218(3) 0.2004(3) 0.0312(12) Uani 1 1 d .
H3 H 0.5459 0.4964 0.2376 0.037 Uiso 1 1 calc R
C4 C 0.5764(4) 0.5034(3) 0.1620(3) 0.0356(13) Uani 1 1 d .
H4 H 0.6068 0.4656 0.1726 0.043 Uiso 1 1 calc R
C5 C 0.5684(3) 0.5403(3) 0.1070(3) 0.0322(12) Uani 1 1 d .
C6 C 0.6012(5) 0.5534(4) 0.0164(4) 0.0483(17) Uani 1 1 d .
H6A H 0.5472 0.5536 -0.0164 0.072 Uiso 1 1 calc R
H6B H 0.6330 0.5335 -0.0030 0.072 Uiso 1 1 calc R
H6C H 0.6186 0.5975 0.0294 0.072 Uiso 1 1 calc R
C7 C 0.5231(4) 0.5951(3) 0.0911(3) 0.0342(13) Uani 1 1 d .
H7 H 0.5164 0.6198 0.0532 0.041 Uiso 1 1 calc R
C8 C 0.4876(3) 0.6135(3) 0.1312(3) 0.0322(12) Uani 1 1 d .
H8 H 0.4576 0.6516 0.1209 0.039 Uiso 1 1 calc R
C9 C 0.4204(3) 0.5678(3) 0.3104(3) 0.0323(12) Uani 1 1 d .
C10 C 0.3487(3) 0.6066(3) 0.2666(3) 0.0294(12) Uani 1 1 d .
H10 H 0.333(4) 0.633(3) 0.291(3) 0.035 Uiso 1 1 d .
C11 C 0.2849(3) 0.5650(3) 0.2214(3) 0.0306(12) Uani 1 1 d .
C12 C 0.1505(4) 0.5568(4) 0.1550(4) 0.058(2) Uani 1 1 d .
H12A H 0.1576 0.5374 0.1180 0.087 Uiso 1 1 calc R
H12B H 0.1040 0.5835 0.1375 0.087 Uiso 1 1 calc R
H12C H 0.1449 0.5230 0.1830 0.087 Uiso 1 1 calc R
C13 C 0.4059(4) 0.5066(3) 0.3400(3) 0.0375(14) Uani 1 1 d .
C14 C 0.4296(6) 0.3958(4) 0.3577(5) 0.063(2) Uani 1 1 d .
H14A H 0.4537 0.3984 0.4062 0.095 Uiso 1 1 calc R
H14B H 0.4527 0.3605 0.3435 0.095 Uiso 1 1 calc R
H14C H 0.3741 0.3882 0.3417 0.095 Uiso 1 1 calc R
C15 C 0.4724(4) 0.6139(3) 0.3618(3) 0.0361(13) Uani 1 1 d .
C16 C 0.4738(3) 0.6725(3) 0.3324(3) 0.0345(13) Uani 1 1 d .
C17 C 0.5179(4) 0.7220(4) 0.3728(3) 0.0450(16) Uani 1 1 d .
H17 H 0.5196 0.7623 0.3538 0.054 Uiso 1 1 calc R
C18 C 0.5590(5) 0.7126(4) 0.4404(4) 0.059(2) Uani 1 1 d .
H18 H 0.5877 0.7470 0.4678 0.071 Uiso 1 1 calc R
C19 C 0.5587(5) 0.6533(5) 0.4682(4) 0.067(3) Uani 1 1 d .
H19 H 0.5893 0.6467 0.5143 0.081 Uiso 1 1 calc R
C20 C 0.5142(4) 0.6036(4) 0.4296(3) 0.0497(18) Uani 1 1 d .
H20 H 0.5123 0.5635 0.4489 0.060 Uiso 1 1 calc R
C21 C 0.3242(4) 0.7802(3) 0.2905(3) 0.0393(14) Uani 1 1 d .
C22 C 0.3223(4) 0.7406(3) 0.3455(3) 0.0413(15) Uani 1 1 d .
H22A H 0.2832 0.7070 0.3269 0.062 Uiso 1 1 calc R
H22B H 0.3094 0.7680 0.3750 0.062 Uiso 1 1 calc R
H22C H 0.3730 0.7210 0.3707 0.062 Uiso 1 1 calc R
C23 C 0.2967(4) 0.8447(3) 0.2743(4) 0.0455(16) Uani 1 1 d .
H23 H 0.2744 0.8704 0.2966 0.055 Uiso 1 1 calc R
C24 C 0.3090(4) 0.8618(3) 0.2206(3) 0.0385(14) Uani 1 1 d .
C25 C 0.2947(5) 0.9236(3) 0.1854(4) 0.0533(19) Uani 1 1 d .
H25A H 0.3434 0.9408 0.1881 0.080 Uiso 1 1 calc R
H25B H 0.2724 0.9538 0.2059 0.080 Uiso 1 1 calc R
H25C H 0.2587 0.9172 0.1387 0.080 Uiso 1 1 calc R
C26 C 0.3002(3) 0.6502(3) 0.0734(3) 0.0324(12) Uani 1 1 d .
C27 C 0.2922(4) 0.5789(3) 0.0782(3) 0.0420(15) Uani 1 1 d .
H27A H 0.3297 0.5640 0.1219 0.063 Uiso 1 1 calc R
H27B H 0.3019 0.5575 0.0435 0.063 Uiso 1 1 calc R
H27C H 0.2399 0.5688 0.0726 0.063 Uiso 1 1 calc R
C28 C 0.2752(4) 0.6874(3) 0.0171(3) 0.0406(15) Uani 1 1 d .
H28 H 0.2483 0.6729 -0.0274 0.049 Uiso 1 1 calc R
C29 C 0.2965(4) 0.7495(3) 0.0370(3) 0.0369(14) Uani 1 1 d .
C30 C 0.2827(5) 0.8084(4) -0.0045(4) 0.0523(19) Uani 1 1 d .
H30A H 0.2588 0.8414 0.0118 0.078 Uiso 1 1 calc R
H30B H 0.2483 0.7982 -0.0508 0.078 Uiso 1 1 calc R
H30C H 0.3319 0.8244 -0.0019 0.078 Uiso 1 1 calc R
C31 C 0.5632(4) 0.7403(3) 0.2476(3) 0.0359(13) Uani 1 1 d .
C32 C 0.6143(4) 0.6872(3) 0.2859(4) 0.0422(15) Uani 1 1 d .
H32A H 0.5842 0.6558 0.2976 0.063 Uiso 1 1 calc R
H32B H 0.6556 0.7043 0.3266 0.063 Uiso 1 1 calc R
H32C H 0.6367 0.6664 0.2590 0.063 Uiso 1 1 calc R
C33 C 0.5851(4) 0.8000(4) 0.2312(4) 0.0467(17) Uani 1 1 d .
H33 H 0.6363 0.8148 0.2437 0.056 Uiso 1 1 calc R
C34 C 0.5188(4) 0.8326(3) 0.1940(4) 0.0407(15) Uani 1 1 d .
C35 C 0.5090(5) 0.8975(4) 0.1643(5) 0.058(2) Uani 1 1 d .
H35A H 0.4705 0.8959 0.1179 0.088 Uiso 1 1 calc R
H35B H 0.5583 0.9123 0.1661 0.088 Uiso 1 1 calc R
H35C H 0.4917 0.9272 0.1891 0.088 Uiso 1 1 calc R
C51 C 0.0106(3) 0.6909(3) 0.3144(3) 0.0276(11) Uani 1 1 d .
C52 C 0.0330(3) 0.6947(3) 0.2593(3) 0.0292(11) Uani 1 1 d .
C53 C -0.0144(4) 0.6716(3) 0.1960(3) 0.0361(13) Uani 1 1 d .
H53 H -0.0614 0.6507 0.1884 0.043 Uiso 1 1 calc R
C54 C 0.0062(4) 0.6789(4) 0.1441(3) 0.0433(16) Uani 1 1 d .
H54 H -0.0273 0.6639 0.1011 0.052 Uiso 1 1 calc R
C55 C 0.0748(4) 0.7078(3) 0.1545(3) 0.0380(14) Uani 1 1 d .
C56 C 0.1665(4) 0.7366(4) 0.1138(3) 0.0456(17) Uani 1 1 d .
H56A H 0.1690 0.7826 0.1234 0.068 Uiso 1 1 calc R
H56B H 0.1758 0.7294 0.0745 0.068 Uiso 1 1 calc R
H56C H 0.2057 0.7141 0.1519 0.068 Uiso 1 1 calc R
C57 C 0.1238(4) 0.7303(3) 0.2174(3) 0.0332(13) Uani 1 1 d .
H57 H 0.1713 0.7502 0.2248 0.040 Uiso 1 1 calc R
C58 C 0.1025(4) 0.7232(3) 0.2692(3) 0.0327(12) Uani 1 1 d .
H58 H 0.1361 0.7383 0.3121 0.039 Uiso 1 1 calc R
C59 C -0.0787(3) 0.6567(3) 0.3519(3) 0.0314(12) Uani 1 1 d .
C60 C -0.0058(4) 0.6456(3) 0.4138(3) 0.0346(13) Uani 1 1 d .
H60 H -0.024(4) 0.660(3) 0.449(4) 0.041 Uiso 1 1 d .
C61 C 0.0210(4) 0.5788(3) 0.4224(4) 0.0459(16) Uani 1 1 d .
C62 C 0.1016(7) 0.5032(5) 0.4983(5) 0.087(3) Uani 1 1 d .
H62A H 0.0564 0.4767 0.4903 0.131 Uiso 1 1 calc R
H62B H 0.1388 0.4997 0.5450 0.131 Uiso 1 1 calc R
H62C H 0.1256 0.4886 0.4699 0.131 Uiso 1 1 calc R
C63 C -0.1423(4) 0.6083(3) 0.3357(3) 0.0414(15) Uani 1 1 d .
C64 C -0.2355(6) 0.5419(5) 0.2558(5) 0.086(3) Uani 1 1 d .
H64A H -0.2211 0.5085 0.2899 0.129 Uiso 1 1 calc R
H64B H -0.2468 0.5222 0.2127 0.129 Uiso 1 1 calc R
H64C H -0.2814 0.5646 0.2533 0.129 Uiso 1 1 calc R
C65 C -0.1051(4) 0.7242(3) 0.3598(3) 0.0356(13) Uani 1 1 d .
C66 C -0.0420(3) 0.7648(3) 0.3869(3) 0.0326(12) Uani 1 1 d .
C67 C -0.0563(4) 0.8271(3) 0.4012(3) 0.0381(14) Uani 1 1 d .
H67 H -0.0150 0.8569 0.4189 0.046 Uiso 1 1 calc R
C68 C -0.1313(4) 0.8463(4) 0.3896(4) 0.0442(16) Uani 1 1 d .
H68 H -0.1402 0.8887 0.4001 0.053 Uiso 1 1 calc R
C69 C -0.1915(4) 0.8041(4) 0.3633(4) 0.0495(18) Uani 1 1 d .
H69 H -0.2417 0.8172 0.3564 0.059 Uiso 1 1 calc R
C70 C -0.1797(4) 0.7423(4) 0.3464(3) 0.0422(15) Uani 1 1 d .
H70 H -0.2215 0.7134 0.3263 0.051 Uiso 1 1 calc R
C71 C 0.0843(4) 0.7525(3) 0.5549(3) 0.0360(13) Uani 1 1 d .
C72 C 0.0062(4) 0.7318(4) 0.5475(3) 0.0451(17) Uani 1 1 d .
H72A H -0.0330 0.7451 0.5040 0.068 Uiso 1 1 calc R
H72B H -0.0045 0.7516 0.5825 0.068 Uiso 1 1 calc R
H72C H 0.0053 0.6851 0.5513 0.068 Uiso 1 1 calc R
C73 C 0.1434(4) 0.7769(3) 0.6128(3) 0.0407(15) Uani 1 1 d .
H73 H 0.1416 0.7838 0.6541 0.049 Uiso 1 1 calc R
C74 C 0.2043(4) 0.7889(3) 0.5982(3) 0.0385(14) Uani 1 1 d .
C75 C 0.2823(4) 0.8141(5) 0.6414(4) 0.061(2) Uani 1 1 d .
H75A H 0.3214 0.7825 0.6443 0.091 Uiso 1 1 calc R
H75B H 0.2860 0.8224 0.6859 0.091 Uiso 1 1 calc R
H75C H 0.2911 0.8541 0.6226 0.091 Uiso 1 1 calc R
C76 C 0.1969(4) 0.6255(3) 0.4061(3) 0.0379(14) Uani 1 1 d .
C77 C 0.1456(5) 0.5772(3) 0.3583(4) 0.0486(17) Uani 1 1 d .
H77A H 0.0919 0.5913 0.3414 0.073 Uiso 1 1 calc R
H77B H 0.1516 0.5358 0.3807 0.073 Uiso 1 1 calc R
H77C H 0.1597 0.5726 0.3211 0.073 Uiso 1 1 calc R
C78 C 0.2773(4) 0.6251(3) 0.4364(3) 0.0431(16) Uani 1 1 d .
H78 H 0.3100 0.5931 0.4320 0.052 Uiso 1 1 calc R
C79 C 0.2999(4) 0.6795(4) 0.4734(3) 0.0420(15) Uani 1 1 d .
C80 C 0.3792(4) 0.7037(5) 0.5166(4) 0.057(2) Uani 1 1 d .
H80A H 0.3857 0.7466 0.5018 0.086 Uiso 1 1 calc R
H80B H 0.4176 0.6746 0.5135 0.086 Uiso 1 1 calc R
H80C H 0.3862 0.7058 0.5627 0.086 Uiso 1 1 calc R
C81 C 0.0834(4) 0.8537(3) 0.3415(3) 0.0398(14) Uani 1 1 d .
C82 C 0.0052(4) 0.8544(4) 0.2853(4) 0.0481(17) Uani 1 1 d .
H82A H -0.0139 0.8104 0.2746 0.072 Uiso 1 1 calc R
H82B H 0.0077 0.8742 0.2465 0.072 Uiso 1 1 calc R
H82C H -0.0299 0.8791 0.2979 0.072 Uiso 1 1 calc R
C83 C 0.1422(5) 0.8983(3) 0.3543(4) 0.0485(18) Uani 1 1 d .
H83 H 0.1403 0.9356 0.3293 0.058 Uiso 1 1 calc R
C84 C 0.2028(5) 0.8772(3) 0.4100(4) 0.0480(18) Uani 1 1 d .
C85 C 0.2822(5) 0.9055(4) 0.4461(5) 0.066(2) Uani 1 1 d .
H85A H 0.2874 0.9425 0.4214 0.099 Uiso 1 1 calc R
H85B H 0.3209 0.8732 0.4499 0.099 Uiso 1 1 calc R
H85C H 0.2899 0.9191 0.4906 0.099 Uiso 1 1 calc R
C100 C 0.6735(8) 0.5321(6) 0.4023(7) 0.078(4) Uiso 0.75 1 d PD
H10A H 0.6569 0.5473 0.4357 0.117 Uiso 0.75 1 calc PR
H10B H 0.6385 0.5488 0.3586 0.117 Uiso 0.75 1 calc PR
H10C H 0.7260 0.5472 0.4138 0.117 Uiso 0.75 1 calc PR
C101 C 0.6722(9) 0.4645(7) 0.4007(7) 0.080(4) Uiso 0.75 1 d PD
H10D H 0.7070 0.4476 0.4451 0.096 Uiso 0.75 1 calc PR
H10E H 0.6193 0.4492 0.3900 0.096 Uiso 0.75 1 calc PR
O100 O 0.6949(6) 0.4416(5) 0.3544(5) 0.082(3) Uiso 0.75 1 d PD
C102 C 0.7064(10) 0.3762(8) 0.3498(8) 0.095(5) Uiso 0.75 1 d PD
H10F H 0.7463 0.3607 0.3928 0.114 Uiso 0.75 1 calc PR
H10G H 0.6579 0.3530 0.3406 0.114 Uiso 0.75 1 calc PR
C103 C 0.7291(7) 0.3632(6) 0.3004(6) 0.068(3) Uiso 0.75 1 d PD
H10H H 0.7361 0.3169 0.2981 0.102 Uiso 0.75 1 calc PR
H10I H 0.7779 0.3851 0.3101 0.102 Uiso 0.75 1 calc PR
H10J H 0.6896 0.3782 0.2577 0.102 Uiso 0.75 1 calc PR
C104 C 0.139(2) 0.508(2) 0.862(2) 0.090(13) Uiso 0.25 1 d PD
H10K H 0.1391 0.4868 0.8230 0.136 Uiso 0.25 1 calc PR
H10L H 0.1552 0.4782 0.8992 0.136 Uiso 0.25 1 calc PR
H10M H 0.1740 0.5449 0.8740 0.136 Uiso 0.25 1 calc PR
C105 C 0.064(2) 0.530(3) 0.847(2) 0.14(2) Uiso 0.25 1 d PD
H10N H 0.0465 0.5596 0.8087 0.173 Uiso 0.25 1 calc PR
H10O H 0.0278 0.4929 0.8340 0.173 Uiso 0.25 1 calc PR
O200 O 0.0603(17) 0.5605(19) 0.9001(15) 0.130(14) Uiso 0.25 1 d PD
C106 C -0.0086(18) 0.583(2) 0.8965(15) 0.090(13) Uiso 0.25 1 d PD
H10P H -0.0278 0.6169 0.8618 0.108 Uiso 0.25 1 calc PR
H10Q H -0.0466 0.5480 0.8821 0.108 Uiso 0.25 1 calc PR
C107 C -0.0066(15) 0.6084(13) 0.9534(12) 0.044(6) Uiso 0.25 1 d PD
H10R H -0.0584 0.6228 0.9456 0.065 Uiso 0.25 1 calc PR
H10S H 0.0290 0.6448 0.9675 0.065 Uiso 0.25 1 calc PR
H10T H 0.0110 0.5756 0.9882 0.065 Uiso 0.25 1 calc PR

loop_
_atom_site_aniso_label
_atom_site_aniso_U_11
_atom_site_aniso_U_22
_atom_site_aniso_U_33
_atom_site_aniso_U_23
_atom_site_aniso_U_13
_atom_site_aniso_U_12
Ir1 0.02807(11) 0.02718(11) 0.02722(11) -0.00036(8) 0.01750(9) -0.00161(8)
Ir51 0.02739(11) 0.03252(12) 0.02731(11) -0.00302(8) 0.01571(9) -0.00549(8)
N1 0.035(3) 0.032(3) 0.038(3) -0.005(2) 0.023(2) -0.001(2)
N2 0.044(3) 0.028(2) 0.042(3) 0.001(2) 0.030(3) 0.002(2)
N3 0.031(2) 0.033(3) 0.032(2) 0.000(2) 0.020(2) 0.003(2)
N4 0.038(3) 0.032(3) 0.035(3) 0.005(2) 0.024(2) 0.005(2)
N5 0.035(3) 0.035(3) 0.038(3) 0.001(2) 0.025(2) -0.003(2)
N6 0.048(3) 0.024(2) 0.042(3) 0.003(2) 0.029(3) 0.002(2)
N51 0.027(2) 0.040(3) 0.031(3) -0.005(2) 0.016(2) -0.004(2)
N52 0.028(2) 0.043(3) 0.036(3) -0.010(2) 0.019(2) -0.007(2)
N53 0.034(3) 0.033(3) 0.029(2) -0.004(2) 0.017(2) 0.001(2)
N54 0.028(2) 0.043(3) 0.030(2) -0.003(2) 0.016(2) 0.003(2)
N55 0.038(3) 0.024(2) 0.038(3) -0.004(2) 0.022(2) -0.002(2)
N56 0.040(3) 0.033(3) 0.046(3) -0.010(2) 0.030(3) -0.007(2)
O1 0.034(2) 0.033(2) 0.032(2) 0.0076(16) 0.0206(18) 0.0018(17)
O2 0.054(3) 0.039(2) 0.051(3) 0.000(2) 0.038(2) 0.006(2)
O3 0.034(2) 0.027(2) 0.049(3) -0.0018(18) 0.021(2) -0.0020(17)
O4 0.028(2) 0.035(2) 0.059(3) -0.008(2) 0.017(2) 0.0006(18)
O5 0.058(3) 0.050(3) 0.054(3) 0.010(2) 0.041(3) -0.001(2)
O6 0.052(3) 0.040(3) 0.056(3) 0.022(2) 0.036(2) 0.010(2)
O51 0.031(2) 0.039(2) 0.0264(19) -0.0008(17) 0.0123(17) -0.0067(17)
O52 0.030(2) 0.092(4) 0.022(2) 0.007(2) 0.0134(18) 0.013(2)
O53 0.067(4) 0.035(3) 0.066(4) 0.004(2) 0.016(3) -0.004(3)
O54 0.070(4) 0.054(3) 0.051(3) 0.022(3) 0.007(3) 0.014(3)
O55 0.054(3) 0.074(4) 0.053(3) 0.010(3) 0.025(3) -0.027(3)
O56 0.048(3) 0.050(3) 0.045(3) -0.003(2) 0.015(2) -0.024(2)
B1 0.047(4) 0.028(3) 0.044(4) 0.004(3) 0.032(3) 0.002(3)
B51 0.028(3) 0.040(4) 0.042(4) -0.009(3) 0.020(3) -0.007(3)
C1 0.022(2) 0.034(3) 0.022(2) 0.004(2) 0.012(2) -0.001(2)
C2 0.026(3) 0.024(3) 0.027(3) 0.000(2) 0.014(2) -0.005(2)
C3 0.036(3) 0.028(3) 0.037(3) 0.006(2) 0.022(3) 0.003(2)
C4 0.045(4) 0.025(3) 0.046(3) 0.003(2) 0.028(3) 0.007(2)
C5 0.031(3) 0.036(3) 0.036(3) -0.006(2) 0.021(3) -0.005(2)
C6 0.066(5) 0.045(4) 0.056(4) -0.002(3) 0.047(4) 0.003(3)
C7 0.038(3) 0.038(3) 0.036(3) 0.005(2) 0.026(3) 0.003(3)
C8 0.035(3) 0.033(3) 0.034(3) 0.007(2) 0.020(3) 0.009(2)
C9 0.032(3) 0.041(3) 0.033(3) 0.003(2) 0.022(3) -0.001(2)
C10 0.033(3) 0.030(3) 0.032(3) 0.001(2) 0.021(2) -0.001(2)
C11 0.030(3) 0.035(3) 0.034(3) -0.001(2) 0.020(2) -0.004(2)
C12 0.034(4) 0.055(5) 0.072(5) -0.021(4) 0.010(4) -0.010(3)
C13 0.034(3) 0.048(4) 0.035(3) 0.008(3) 0.019(3) -0.002(3)
C14 0.084(6) 0.044(4) 0.088(6) 0.030(4) 0.062(5) 0.015(4)
C15 0.032(3) 0.048(4) 0.034(3) -0.001(3) 0.021(3) -0.005(3)
C16 0.028(3) 0.047(4) 0.031(3) -0.002(3) 0.016(2) -0.005(3)
C17 0.048(4) 0.053(4) 0.038(3) -0.010(3) 0.023(3) -0.019(3)
C18 0.057(5) 0.079(6) 0.037(4) -0.012(4) 0.016(3) -0.033(4)
C19 0.060(5) 0.108(7) 0.028(3) -0.003(4) 0.013(3) -0.024(5)
C20 0.051(4) 0.068(5) 0.036(3) 0.010(3) 0.024(3) -0.010(4)
C21 0.047(4) 0.038(3) 0.045(4) -0.008(3) 0.031(3) -0.007(3)
C22 0.052(4) 0.043(4) 0.041(4) -0.004(3) 0.031(3) -0.002(3)
C23 0.060(4) 0.038(3) 0.056(4) -0.005(3) 0.042(4) 0.007(3)
C24 0.042(3) 0.031(3) 0.051(4) -0.005(3) 0.028(3) 0.003(3)
C25 0.072(5) 0.030(3) 0.076(5) 0.007(3) 0.049(5) 0.013(3)
C26 0.032(3) 0.039(3) 0.032(3) -0.001(2) 0.020(3) 0.005(2)
C27 0.047(4) 0.043(4) 0.037(3) -0.006(3) 0.019(3) 0.001(3)
C28 0.041(3) 0.055(4) 0.031(3) -0.001(3) 0.020(3) 0.007(3)
C29 0.035(3) 0.051(4) 0.032(3) 0.010(3) 0.022(3) 0.012(3)
C30 0.066(5) 0.054(4) 0.045(4) 0.016(3) 0.031(4) 0.010(4)
C31 0.034(3) 0.045(4) 0.037(3) -0.002(3) 0.023(3) -0.005(3)
C32 0.036(3) 0.053(4) 0.045(4) 0.000(3) 0.024(3) -0.007(3)
C33 0.047(4) 0.048(4) 0.058(4) -0.001(3) 0.035(4) -0.011(3)
C34 0.054(4) 0.027(3) 0.056(4) 0.004(3) 0.038(4) -0.003(3)
C35 0.064(5) 0.038(4) 0.091(6) 0.013(4) 0.050(5) -0.004(3)
C51 0.029(3) 0.026(3) 0.028(3) -0.002(2) 0.013(2) -0.002(2)
C52 0.028(3) 0.030(3) 0.031(3) 0.000(2) 0.014(2) 0.004(2)
C53 0.027(3) 0.049(4) 0.036(3) -0.001(3) 0.016(3) 0.005(3)
C54 0.031(3) 0.069(5) 0.029(3) -0.001(3) 0.012(3) 0.012(3)
C55 0.037(3) 0.051(4) 0.032(3) 0.004(3) 0.020(3) 0.016(3)
C56 0.037(3) 0.071(5) 0.036(3) 0.014(3) 0.023(3) 0.020(3)
C57 0.038(3) 0.035(3) 0.037(3) 0.003(2) 0.025(3) 0.006(2)
C58 0.038(3) 0.035(3) 0.030(3) -0.002(2) 0.020(3) 0.001(2)
C59 0.030(3) 0.035(3) 0.033(3) 0.002(2) 0.017(2) -0.008(2)
C60 0.036(3) 0.034(3) 0.032(3) 0.004(2) 0.013(3) -0.006(3)
C61 0.053(4) 0.037(4) 0.043(4) 0.006(3) 0.017(3) -0.007(3)
C62 0.090(7) 0.067(6) 0.090(7) 0.050(6) 0.024(6) 0.017(5)
C63 0.040(3) 0.041(4) 0.042(4) 0.007(3) 0.016(3) -0.010(3)
C64 0.075(6) 0.094(8) 0.083(7) -0.030(6) 0.028(5) -0.061(6)
C65 0.032(3) 0.049(4) 0.030(3) 0.006(3) 0.017(3) -0.002(3)
C66 0.032(3) 0.038(3) 0.032(3) 0.007(2) 0.017(2) 0.000(2)
C67 0.046(4) 0.037(3) 0.040(3) -0.001(3) 0.028(3) 0.000(3)
C68 0.053(4) 0.042(4) 0.052(4) 0.003(3) 0.037(4) 0.004(3)
C69 0.041(4) 0.069(5) 0.052(4) 0.011(4) 0.032(3) 0.010(3)
C70 0.034(3) 0.053(4) 0.042(4) 0.009(3) 0.019(3) 0.001(3)
C71 0.032(3) 0.049(4) 0.032(3) -0.004(3) 0.018(3) -0.001(3)
C72 0.037(3) 0.072(5) 0.036(3) -0.007(3) 0.025(3) -0.010(3)
C73 0.039(3) 0.058(4) 0.028(3) -0.010(3) 0.018(3) -0.003(3)
C74 0.033(3) 0.053(4) 0.031(3) -0.011(3) 0.015(3) -0.004(3)
C75 0.042(4) 0.097(7) 0.044(4) -0.030(4) 0.018(3) -0.014(4)
C76 0.050(4) 0.032(3) 0.034(3) 0.000(2) 0.021(3) 0.007(3)
C77 0.064(5) 0.035(3) 0.048(4) -0.008(3) 0.024(4) 0.006(3)
C78 0.051(4) 0.048(4) 0.040(3) 0.006(3) 0.028(3) 0.018(3)
C79 0.036(3) 0.063(4) 0.032(3) 0.003(3) 0.020(3) 0.012(3)
C80 0.041(4) 0.083(6) 0.055(5) 0.005(4) 0.028(4) 0.018(4)
C81 0.053(4) 0.035(3) 0.046(4) 0.001(3) 0.034(3) 0.003(3)
C82 0.060(5) 0.046(4) 0.046(4) 0.007(3) 0.030(4) 0.009(3)
C83 0.070(5) 0.029(3) 0.067(5) 0.000(3) 0.049(4) -0.001(3)
C84 0.066(5) 0.032(3) 0.075(5) -0.016(3) 0.057(4) -0.012(3)
C85 0.066(5) 0.059(5) 0.093(7) -0.018(5) 0.053(5) -0.027(4)

loop_
_atom_type_symbol
_atom_type_description
_atom_type_scat_dispersion_real
_atom_type_scat_dispersion_imag
_atom_type_scat_source
C C 0.0033 0.0016 'International Tables Vol C Tables 4.2.6.8 and 6.1.1.4'
H H 0.0000 0.0000 'International Tables Vol C Tables 4.2.6.8 and 6.1.1.4'
B B 0.0013 0.0007 'International Tables Vol C Tables 4.2.6.8 and 6.1.1.4'
N N 0.0061 0.0033 'International Tables Vol C Tables 4.2.6.8 and 6.1.1.4'
O O 0.0106 0.0060 'International Tables Vol C Tables 4.2.6.8 and 6.1.1.4'
Ir Ir -1.4442 7.9887 'International Tables Vol C Tables 4.2.6.8 and 6.1.1.4'

loop_
_geom_angle_atom_site_label_1
_geom_angle_atom_site_label_2
_geom_angle_atom_site_label_3
_geom_angle
C1 Ir1 C16 87.3(2)
C1 Ir1 N5 96.4(2)
C16 Ir1 N5 91.0(2)
C1 Ir1 C10 78.7(2)
C16 Ir1 C10 77.5(2)
N5 Ir1 C10 167.6(2)
C1 Ir1 N3 97.3(2)
C16 Ir1 N3 174.3(2)
N5 Ir1 N3 85.34(19)
C10 Ir1 N3 106.5(2)
C1 Ir1 N1 175.8(2)
C16 Ir1 N1 89.8(2)
N5 Ir1 N1 86.62(19)
C10 Ir1 N1 97.7(2)
N3 Ir1 N1 85.73(18)
C51 Ir51 C66 87.0(2)
C51 Ir51 C60 78.8(2)
C66 Ir51 C60 77.3(2)
C51 Ir51 N55 99.7(2)
C66 Ir51 N55 92.3(2)
C60 Ir51 N55 169.6(2)
C51 Ir51 N51 174.8(2)
C66 Ir51 N51 90.8(2)
C60 Ir51 N51 96.1(2)
N55 Ir51 N51 85.17(19)
C51 Ir51 N53 95.0(2)
C66 Ir51 N53 177.8(2)
C60 Ir51 N53 103.9(2)
N55 Ir51 N53 86.48(19)
N51 Ir51 N53 87.22(18)
C21 N1 N2 107.2(5)
C21 N1 Ir1 135.6(5)
N2 N1 Ir1 117.1(3)
C24 N2 N1 110.2(5)
C24 N2 B1 128.8(5)
N1 N2 B1 120.7(5)
C26 N3 N4 106.1(5)
C26 N3 Ir1 137.1(4)
N4 N3 Ir1 116.0(4)
C29 N4 N3 109.7(5)
C29 N4 B1 128.5(5)
N3 N4 B1 121.7(5)
C31 N5 N6 107.2(5)
C31 N5 Ir1 132.3(4)
N6 N5 Ir1 119.4(4)
C34 N6 N5 109.9(5)
C34 N6 B1 131.4(5)
N5 N6 B1 118.6(5)
C71 N51 N52 107.1(5)
C71 N51 Ir51 135.9(4)
N52 N51 Ir51 117.0(3)
C74 N52 N51 109.7(5)
C74 N52 B51 129.6(5)
N51 N52 B51 120.8(5)
C76 N53 N54 106.9(5)
C76 N53 Ir51 136.5(4)
N54 N53 Ir51 116.5(3)
C79 N54 N53 109.1(5)
C79 N54 B51 130.1(6)
N53 N54 B51 120.4(5)
C81 N55 N56 106.7(5)
C81 N55 Ir51 135.0(5)
N56 N55 Ir51 118.0(4)
C84 N56 N55 108.5(6)
C84 N56 B51 131.2(6)
N55 N56 B51 120.3(5)
C1 O1 C9 111.5(4)
C5 O2 C6 116.7(5)
C11 O4 C12 115.4(5)
C13 O6 C14 115.6(5)
C51 O51 C59 110.5(4)
C55 O52 C56 117.4(5)
C61 O54 C62 115.8(7)
C63 O56 C64 114.8(6)
N4 B1 N2 109.9(5)
N4 B1 N6 109.4(5)
N2 B1 N6 107.5(5)
N4 B1 H1 110.0
N2 B1 H1 110.0
N6 B1 H1 110.0
N56 B51 N54 109.4(5)
N56 B51 N52 109.3(5)
N54 B51 N52 108.3(5)
N56 B51 H51 109.9
N54 B51 H51 109.9
N52 B51 H51 109.9
O1 C1 C2 110.1(5)
O1 C1 Ir1 117.1(4)
C2 C1 Ir1 132.8(4)
C8 C2 C3 118.1(5)
C8 C2 C1 120.8(5)
C3 C2 C1 121.1(5)
C4 C3 C2 121.2(5)
C4 C3 H3 119.4
C2 C3 H3 119.4
C3 C4 C5 120.0(5)
C3 C4 H4 120.0
C5 C4 H4 120.0
O2 C5 C7 125.5(5)
O2 C5 C4 114.6(5)
C7 C5 C4 119.9(5)
O2 C6 H6A 109.5
O2 C6 H6B 109.5
H6A C6 H6B 109.5
O2 C6 H6C 109.5
H6A C6 H6C 109.5
H6B C6 H6C 109.5
C5 C7 C8 119.4(5)
C5 C7 H7 120.3
C8 C7 H7 120.3
C2 C8 C7 121.4(5)
C2 C8 H8 119.3
C7 C8 H8 119.3
O1 C9 C15 107.8(5)
O1 C9 C13 107.2(5)
C15 C9 C13 113.2(5)
O1 C9 C10 106.5(4)
C15 C9 C10 105.6(5)
C13 C9 C10 116.0(5)
C11 C10 C9 112.1(5)
C11 C10 Ir1 123.9(4)
C9 C10 Ir1 96.5(3)
C11 C10 H10 111(4)
C9 C10 H10 112(4)
Ir1 C10 H10 100(4)
O3 C11 O4 122.1(5)
O3 C11 C10 125.6(6)
O4 C11 C10 112.3(5)
O4 C12 H12A 109.5
O4 C12 H12B 109.5
H12A C12 H12B 109.5
O4 C12 H12C 109.5
H12A C12 H12C 109.5
H12B C12 H12C 109.5
O5 C13 O6 125.1(6)
O5 C13 C9 121.3(6)
O6 C13 C9 113.6(5)
O6 C14 H14A 109.5
O6 C14 H14B 109.5
H14A C14 H14B 109.5
O6 C14 H14C 109.5
H14A C14 H14C 109.5
H14B C14 H14C 109.5
C20 C15 C16 122.0(6)
C20 C15 C9 127.9(6)
C16 C15 C9 110.1(5)
C15 C16 C17 118.4(6)
C15 C16 Ir1 114.0(4)
C17 C16 Ir1 127.5(5)
C18 C17 C16 120.3(7)
C18 C17 H17 119.9
C16 C17 H17 119.9
C17 C18 C19 120.3(7)
C17 C18 H18 119.9
C19 C18 H18 119.9
C20 C19 C18 120.7(7)
C20 C19 H19 119.6
C18 C19 H19 119.6
C19 C20 C15 118.3(7)
C19 C20 H20 120.9
C15 C20 H20 120.9
N1 C21 C23 108.4(6)
N1 C21 C22 125.5(6)
C23 C21 C22 126.1(6)
C21 C22 H22A 109.5
C21 C22 H22B 109.5
H22A C22 H22B 109.5
C21 C22 H22C 109.5
H22A C22 H22C 109.5
H22B C22 H22C 109.5
C24 C23 C21 106.4(6)
C24 C23 H23 126.8
C21 C23 H23 126.8
N2 C24 C23 107.8(6)
N2 C24 C25 122.8(6)
C23 C24 C25 129.4(6)
C24 C25 H25A 109.5
C24 C25 H25B 109.5
H25A C25 H25B 109.5
C24 C25 H25C 109.5
H25A C25 H25C 109.5
H25B C25 H25C 109.5
N3 C26 C28 109.1(6)
N3 C26 C27 122.7(5)
C28 C26 C27 128.2(6)
C26 C27 H27A 109.5
C26 C27 H27B 109.5
H27A C27 H27B 109.5
C26 C27 H27C 109.5
H27A C27 H27C 109.5
H27B C27 H27C 109.5
C29 C28 C26 107.4(6)
C29 C28 H28 126.3
C26 C28 H28 126.3
N4 C29 C28 107.7(6)
N4 C29 C30 123.5(7)
C28 C29 C30 128.8(6)
C29 C30 H30A 109.5
C29 C30 H30B 109.5
H30A C30 H30B 109.5
C29 C30 H30C 109.5
H30A C30 H30C 109.5
H30B C30 H30C 109.5
N5 C31 C33 107.8(6)
N5 C31 C32 124.4(6)
C33 C31 C32 127.8(6)
C31 C32 H32A 109.5
C31 C32 H32B 109.5
H32A C32 H32B 109.5
C31 C32 H32C 109.5
H32A C32 H32C 109.5
H32B C32 H32C 109.5
C34 C33 C31 107.1(6)
C34 C33 H33 126.5
C31 C33 H33 126.5
N6 C34 C33 107.9(6)
N6 C34 C35 122.8(7)
C33 C34 C35 129.2(7)
C34 C35 H35A 109.5
C34 C35 H35B 109.5
H35A C35 H35B 109.5
C34 C35 H35C 109.5
H35A C35 H35C 109.5
H35B C35 H35C 109.5
O51 C51 C52 110.8(5)
O51 C51 Ir51 117.7(4)
C52 C51 Ir51 131.5(4)
C58 C52 C53 118.1(5)
C58 C52 C51 119.9(5)
C53 C52 C51 122.0(5)
C54 C53 C52 120.8(6)
C54 C53 H53 119.6
C52 C53 H53 119.6
C55 C54 C53 120.4(6)
C55 C54 H54 119.8
C53 C54 H54 119.8
O52 C55 C54 117.3(6)
O52 C55 C57 122.6(6)
C54 C55 C57 120.1(6)
O52 C56 H56A 109.5
O52 C56 H56B 109.5
H56A C56 H56B 109.5
O52 C56 H56C 109.5
H56A C56 H56C 109.5
H56B C56 H56C 109.5
C58 C57 C55 119.2(6)
C58 C57 H57 120.4
C55 C57 H57 120.4
C57 C58 C52 121.4(6)
C57 C58 H58 119.3
C52 C58 H58 119.3
O51 C59 C60 106.6(5)
O51 C59 C63 109.1(5)
C60 C59 C63 117.2(5)
O51 C59 C65 106.4(4)
C60 C59 C65 105.1(5)
C63 C59 C65 111.8(5)
C61 C60 C59 113.7(5)
C61 C60 Ir51 122.6(5)
C59 C60 Ir51 98.7(4)
C61 C60 H60 114(4)
C59 C60 H60 99(4)
Ir51 C60 H60 106(4)
O53 C61 O54 122.1(7)
O53 C61 C60 125.6(7)
O54 C61 C60 112.3(6)
O54 C62 H62A 109.5
O54 C62 H62B 109.5
H62A C62 H62B 109.5
O54 C62 H62C 109.5
H62A C62 H62C 109.5
H62B C62 H62C 109.5
O55 C63 O56 124.5(6)
O55 C63 C59 121.1(6)
O56 C63 C59 114.4(5)
O56 C64 H64A 109.5
O56 C64 H64B 109.5
H64A C64 H64B 109.5
O56 C64 H64C 109.5
H64A C64 H64C 109.5
H64B C64 H64C 109.5
C70 C65 C66 123.7(6)
C70 C65 C59 126.1(6)
C66 C65 C59 110.0(5)
C65 C66 C67 116.7(6)
C65 C66 Ir51 113.6(5)
C67 C66 Ir51 129.6(5)
C66 C67 C68 120.7(6)
C66 C67 H67 119.7
C68 C67 H67 119.7
C69 C68 C67 120.3(7)
C69 C68 H68 119.9
C67 C68 H68 119.9
C68 C69 C70 120.5(7)
C68 C69 H69 119.7
C70 C69 H69 119.7
C65 C70 C69 118.1(7)
C65 C70 H70 121.0
C69 C70 H70 121.0
N51 C71 C73 109.0(5)
N51 C71 C72 125.4(6)
C73 C71 C72 125.6(5)
C71 C72 H72A 109.5
C71 C72 H72B 109.5
H72A C72 H72B 109.5
C71 C72 H72C 109.5
H72A C72 H72C 109.5
H72B C72 H72C 109.5
C74 C73 C71 106.6(5)
C74 C73 H73 126.7
C71 C73 H73 126.7
N52 C74 C73 107.7(5)
N52 C74 C75 122.7(6)
C73 C74 C75 129.6(6)
C74 C75 H75A 109.5
C74 C75 H75B 109.5
H75A C75 H75B 109.5
C74 C75 H75C 109.5
H75A C75 H75C 109.5
H75B C75 H75C 109.5
N53 C76 C78 109.0(6)
N53 C76 C77 124.3(6)
C78 C76 C77 126.6(6)
C76 C77 H77A 109.5
C76 C77 H77B 109.5
H77A C77 H77B 109.5
C76 C77 H77C 109.5
H77A C77 H77C 109.5
H77B C77 H77C 109.5
C79 C78 C76 106.7(6)
C79 C78 H78 126.7
C76 C78 H78 126.7
N54 C79 C78 108.3(6)
N54 C79 C80 121.7(6)
C78 C79 C80 130.0(6)
C79 C80 H80A 109.5
C79 C80 H80B 109.5
H80A C80 H80B 109.5
C79 C80 H80C 109.5
H80A C80 H80C 109.5
H80B C80 H80C 109.5
N55 C81 C83 109.9(7)
N55 C81 C82 123.1(6)
C83 C81 C82 127.0(7)
C81 C82 H82A 109.5
C81 C82 H82B 109.5
H82A C82 H82B 109.5
C81 C82 H82C 109.5
H82A C82 H82C 109.5
H82B C82 H82C 109.5
C84 C83 C81 105.7(6)
C84 C83 H83 127.2
C81 C83 H83 127.2
N56 C84 C83 109.3(7)
N56 C84 C85 121.3(8)
C83 C84 C85 129.4(7)
C84 C85 H85A 109.5
C84 C85 H85B 109.5
H85A C85 H85B 109.5
C84 C85 H85C 109.5
H85A C85 H85C 109.5
H85B C85 H85C 109.5
C101 C100 H10A 109.5
C101 C100 H10B 109.5
H10A C100 H10B 109.5
C101 C100 H10C 109.5
H10A C100 H10C 109.5
H10B C100 H10C 109.5
O100 C101 C100 111.1(12)
O100 C101 H10D 109.4
C100 C101 H10D 109.4
O100 C101 H10E 109.4
C100 C101 H10E 109.4
H10D C101 H10E 108.0
C101 O100 C102 120.6(12)
C103 C102 O100 111.6(13)
C103 C102 H10F 109.3
O100 C102 H10F 109.3
C103 C102 H10G 109.3
O100 C102 H10G 109.3
H10F C102 H10G 108.0
C102 C103 H10H 109.5
C102 C103 H10I 109.5
H10H C103 H10I 109.5
C102 C103 H10J 109.5
H10H C103 H10J 109.5
H10I C103 H10J 109.5
C105 C104 H10K 109.5
C105 C104 H10L 109.5
H10K C104 H10L 109.5
C105 C104 H10M 109.5
H10K C104 H10M 109.5
H10L C104 H10M 109.5
O200 C105 C104 111(2)
O200 C105 H10N 109.3
C104 C105 H10N 109.3
O200 C105 H10O 109.3
C104 C105 H10O 109.4
H10N C105 H10O 108.0
C105 O200 C106 121(2)
C107 C106 O200 116(2)
C107 C106 H10P 108.3
O200 C106 H10P 108.3
C107 C106 H10Q 108.3
O200 C106 H10Q 108.3
H10P C106 H10Q 107.4
C106 C107 H10R 109.5
C106 C107 H10S 109.5
H10R C107 H10S 109.5
C106 C107 H10T 109.5
H10R C107 H10T 109.5
H10S C107 H10T 109.5

loop_
_geom_bond_atom_site_label_1
_geom_bond_atom_site_label_2
_geom_bond_distance
Ir1 C1 1.918(6)
Ir1 C16 2.021(6)
Ir1 N5 2.120(5)
Ir1 C10 2.137(6)
Ir1 N3 2.175(5)
Ir1 N1 2.175(5)
Ir51 C51 1.918(5)
Ir51 C66 2.037(6)
Ir51 C60 2.098(6)
Ir51 N55 2.113(5)
Ir51 N51 2.160(5)
Ir51 N53 2.183(5)
N1 C21 1.343(8)
N1 N2 1.375(7)
N2 C24 1.361(8)
N2 B1 1.538(8)
N3 C26 1.365(8)
N3 N4 1.381(7)
N4 C29 1.351(8)
N4 B1 1.533(9)
N5 C31 1.344(8)
N5 N6 1.381(7)
N6 C34 1.337(8)
N6 B1 1.544(9)
N51 C71 1.339(7)
N51 N52 1.365(7)
N52 C74 1.355(8)
N52 B51 1.549(8)
N53 C76 1.346(8)
N53 N54 1.376(7)
N54 C79 1.356(8)
N54 B51 1.541(9)
N55 C81 1.345(8)
N55 N56 1.379(7)
N56 C84 1.356(8)
N56 B51 1.525(9)
O1 C1 1.332(6)
O1 C9 1.474(7)
O2 C5 1.368(7)
O2 C6 1.425(8)
O3 C11 1.217(7)
O4 C11 1.344(7)
O4 C12 1.455(8)
O5 C13 1.206(7)
O6 C13 1.339(8)
O6 C14 1.447(8)
O51 C51 1.330(7)
O51 C59 1.493(7)
O52 C55 1.354(7)
O52 C56 1.431(8)
O53 C61 1.215(9)
O54 C61 1.355(9)
O54 C62 1.412(10)
O55 C63 1.200(8)
O56 C63 1.345(8)
O56 C64 1.453(9)
B1 H1 1.0000
B51 H51 1.0000
C1 C2 1.471(7)
C2 C8 1.389(7)
C2 C3 1.402(8)
C3 C4 1.371(8)
C3 H3 0.9500
C4 C5 1.402(8)
C4 H4 0.9500
C5 C7 1.386(9)
C6 H6A 0.9800
C6 H6B 0.9800
C6 H6C 0.9800
C7 C8 1.394(8)
C7 H7 0.9500
C8 H8 0.9500
C9 C15 1.501(9)
C9 C13 1.519(8)
C9 C10 1.533(8)
C10 C11 1.486(8)
C10 H10 0.92(7)
C12 H12A 0.9800
C12 H12B 0.9800
C12 H12C 0.9800
C14 H14A 0.9800
C14 H14B 0.9800
C14 H14C 0.9800
C15 C20 1.392(9)
C15 C16 1.392(9)
C16 C17 1.393(9)
C17 C18 1.383(10)
C17 H17 0.9500
C18 C19 1.387(13)
C18 H18 0.9500
C19 C20 1.384(12)
C19 H19 0.9500
C20 H20 0.9500
C21 C23 1.435(10)
C21 C22 1.493(9)
C22 H22A 0.9800
C22 H22B 0.9800
C22 H22C 0.9800
C23 C24 1.365(9)
C23 H23 0.9500
C24 C25 1.473(9)
C25 H25A 0.9800
C25 H25B 0.9800
C25 H25C 0.9800
C26 C28 1.376(9)
C26 C27 1.505(9)
C27 H27A 0.9800
C27 H27B 0.9800
C27 H27C 0.9800
C28 C29 1.373(10)
C28 H28 0.9500
C29 C30 1.494(9)
C30 H30A 0.9800
C30 H30B 0.9800
C30 H30C 0.9800
C31 C33 1.413(9)
C31 C32 1.484(10)
C32 H32A 0.9800
C32 H32B 0.9800
C32 H32C 0.9800
C33 C34 1.365(10)
C33 H33 0.9500
C34 C35 1.486(9)
C35 H35A 0.9800
C35 H35B 0.9800
C35 H35C 0.9800
C51 C52 1.469(8)
C52 C58 1.391(8)
C52 C53 1.397(8)
C53 C54 1.382(9)
C53 H53 0.9500
C54 C55 1.375(10)
C54 H54 0.9500
C55 C57 1.394(9)
C56 H56A 0.9800
C56 H56B 0.9800
C56 H56C 0.9800
C57 C58 1.389(8)
C57 H57 0.9500
C58 H58 0.9500
C59 C60 1.504(8)
C59 C63 1.504(8)
C59 C65 1.532(9)
C60 C61 1.470(10)
C60 H60 1.04(7)
C62 H62A 0.9800
C62 H62B 0.9800
C62 H62C 0.9800
C64 H64A 0.9800
C64 H64B 0.9800
C64 H64C 0.9800
C65 C70 1.384(9)
C65 C66 1.387(9)
C66 C67 1.394(9)
C67 C68 1.409(10)
C67 H67 0.9500
C68 C69 1.369(11)
C68 H68 0.9500
C69 C70 1.389(11)
C69 H69 0.9500
C70 H70 0.9500
C71 C73 1.399(9)
C71 C72 1.500(9)
C72 H72A 0.9800
C72 H72B 0.9800
C72 H72C 0.9800
C73 C74 1.364(9)
C73 H73 0.9500
C74 C75 1.488(9)
C75 H75A 0.9800
C75 H75B 0.9800
C75 H75C 0.9800
C76 C78 1.395(10)
C76 C77 1.490(9)
C77 H77A 0.9800
C77 H77B 0.9800
C77 H77C 0.9800
C78 C79 1.361(10)
C78 H78 0.9500
C79 C80 1.497(11)
C80 H80A 0.9800
C80 H80B 0.9800
C80 H80C 0.9800
C81 C83 1.394(10)
C81 C82 1.486(10)
C82 H82A 0.9800
C82 H82B 0.9800
C82 H82C 0.9800
C83 C84 1.360(11)
C83 H83 0.9500
C84 C85 1.506(11)
C85 H85A 0.9800
C85 H85B 0.9800
C85 H85C 0.9800
C100 C101 1.413(18)
C100 H10A 0.9800
C100 H10B 0.9800
C100 H10C 0.9800
C101 O100 1.370(15)
C101 H10D 0.9900
C101 H10E 0.9900
O100 C102 1.392(17)
C102 C103 1.378(18)
C102 H10F 0.9900
C102 H10G 0.9900
C103 H10H 0.9800
C103 H10I 0.9800
C103 H10J 0.9800
C104 C105 1.41(2)
C104 H10K 0.9800
C104 H10L 0.9800
C104 H10M 0.9800
C105 O200 1.373(18)
C105 H10N 0.9900
C105 H10O 0.9900
O200 C106 1.378(19)
C106 C107 1.36(2)
C106 H10P 0.9900
C106 H10Q 0.9900
C107 H10R 0.9800
C107 H10S 0.9800
C107 H10T 0.9800
